data_1577335
loop_
_publ_author_name
'Yu, Ya-Na'
'Wu, Minjian'
'Wang, Linhua'
'Jiang, Zihao'
'Wang, Jing'
'Xu, Fei'
'Qin, Lin'
'Yao, Liao-Yuan'
'Yang, Guo-Yu'

_publ_section_title
;
 Aggregation-Induced Emissive Copper(I) Clusters: From Photophysical
 Mechanisms to Photocatalytic Performance
;
_journal_name_full Nanoscale
_journal_paper_doi 10.1039/D6NR00836D
_journal_year 2026
_chemical_formula_moiety 'C93 H74 Cu3 O4 P6'
_chemical_formula_sum 'C93 H74 Cu3 O4 P6'
_chemical_formula_weight 1631.96
_space_group_crystal_system hexagonal
_space_group_IT_number 170
_space_group_name_Hall 'P 65'
_space_group_name_H-M_alt 'P 65'
_atom_sites_solution_hydrogens geom
_atom_sites_solution_primary dual
_audit_creation_date 2026-02-03
_audit_creation_method
;
Olex2 1.5
(compiled 2025.03.04 svn.red2d20d0 for OlexSys, GUI svn.r7188)
;
_audit_update_record
;
2026-02-03 deposited with the CCDC.	2026-05-28 downloaded from the CCDC.
;
_cell_angle_alpha 90
_cell_angle_beta 90
_cell_angle_gamma 120
_cell_formula_units_Z 6
_cell_length_a 24.2269(6)
_cell_length_b 24.2269(6)
_cell_length_c 28.2438(7)
_cell_measurement_reflns_used 20744
_cell_measurement_temperature 100.00(10)
_cell_measurement_theta_max 26.2400
_cell_measurement_theta_min 2.2140
_cell_volume 14356.5(6)
_computing_cell_refinement 'CrysAlisPro 1.171.43.140a (Rigaku OD, 2024)'
_computing_data_collection 'CrysAlisPro system (CCD 43.140a 64-bit (release 03-10-2024))'
_computing_data_reduction 'CrysAlisPro 1.171.43.140a (Rigaku OD, 2024)'
_computing_molecular_graphics 'Olex2 1.5 (Dolomanov et al., 2009)'
_computing_publication_material 'Olex2 1.5 (Dolomanov et al., 2009)'
_computing_structure_refinement 'SHELXL 2018/3 (Sheldrick, 2015)'
_computing_structure_solution 'SHELXT 2014/5 (Sheldrick, 2014)'
_diffrn_ambient_environment N~2~
_diffrn_ambient_temperature 100.00(10)
_diffrn_detector 'Hybrid Pixel Array Detector'
_diffrn_detector_area_resol_mean 10.0000
_diffrn_detector_type HyPix
_diffrn_measured_fraction_theta_full 0.992
_diffrn_measured_fraction_theta_max 0.847
_diffrn_measurement_details
;
List of Runs (angles in degrees, time in seconds):

  # Type    Start    End  Width  t~exp~   \w     \q     \k     \f   Frames
#--------------------------------------------------------------------------
  1  \w     -6.00  25.00   0.50    2.21    --   -7.16 -98.00-106.00   62
  2  \w    -18.00  28.00   0.50    2.21    --    3.17 -99.00-150.00   92
  3  \w     -3.00  68.00   0.50    2.21    --   -7.16  26.00-170.00  142
;
_diffrn_measurement_device 'four-circle diffractometer'
_diffrn_measurement_device_type 'XtaLAB Synergy R, DW system, HyPix'
_diffrn_measurement_method '\w scans'
_diffrn_orient_matrix_type 'CrysAlisPro convention (1999,Acta A55,543-557)'
_diffrn_orient_matrix_UB_11 -0.0154587000
_diffrn_orient_matrix_UB_12 0.0125099000
_diffrn_orient_matrix_UB_13 -0.0140626000
_diffrn_orient_matrix_UB_21 -0.0207506000
_diffrn_orient_matrix_UB_22 -0.0042270000
_diffrn_orient_matrix_UB_23 0.0191059000
_diffrn_orient_matrix_UB_31 0.0217381000
_diffrn_orient_matrix_UB_32 0.0311258000
_diffrn_orient_matrix_UB_33 0.0082367000
_diffrn_radiation_monochromator mirror
_diffrn_radiation_probe x-ray
_diffrn_radiation_type 'Mo K\a'
_diffrn_radiation_wavelength 0.71073
_diffrn_reflns_av_R_equivalents 0.0845
_diffrn_reflns_av_unetI/netI 0.1171
_diffrn_reflns_Laue_measured_fraction_full 0.992
_diffrn_reflns_Laue_measured_fraction_max 0.847
_diffrn_reflns_limit_h_max 33
_diffrn_reflns_limit_h_min -26
_diffrn_reflns_limit_k_max 19
_diffrn_reflns_limit_k_min -34
_diffrn_reflns_limit_l_max 39
_diffrn_reflns_limit_l_min -28
_diffrn_reflns_number 73567
_diffrn_reflns_point_group_measured_fraction_full 0.964
_diffrn_reflns_point_group_measured_fraction_max 0.741
_diffrn_reflns_theta_full 25.242
_diffrn_reflns_theta_max 30.959
_diffrn_reflns_theta_min 2.215
_diffrn_source 'Rotating-anode X-ray tube'
_diffrn_source_type 'Rigaku (Mo) X-ray Source'
_exptl_absorpt_coefficient_mu 0.804
_exptl_absorpt_correction_T_max 1.00000
_exptl_absorpt_correction_T_min 0.41363
_exptl_absorpt_correction_type multi-scan
_exptl_absorpt_process_details
;
CrysAlisPro 1.171.43.140a (Rigaku Oxford Diffraction, 2024)
Empirical absorption correction using spherical harmonics,
implemented in SCALE3 ABSPACK scaling algorithm.
;
_exptl_crystal_colour colourless
_exptl_crystal_colour_primary colourless
_exptl_crystal_density_diffrn 1.133
_exptl_crystal_description 'rect. Prism'
_exptl_crystal_F_000 5046
_refine_diff_density_max 1.361
_refine_diff_density_min -1.081
_refine_diff_density_rms 0.126
_refine_ls_abs_structure_details
;
 Refined as an inversion twin.
;
_refine_ls_abs_structure_Flack -0.01(2)
_refine_ls_extinction_method none
_refine_ls_goodness_of_fit_ref 1.042
_refine_ls_hydrogen_treatment constr
_refine_ls_matrix_type full
_refine_ls_number_parameters 878
_refine_ls_number_reflns 22507
_refine_ls_number_restraints 698
_refine_ls_restrained_S_all 1.111
_refine_ls_R_factor_all 0.1324
_refine_ls_R_factor_gt 0.0908
_refine_ls_shift/su_max 0.001
_refine_ls_shift/su_mean 0.000
_refine_ls_structure_factor_coef Fsqd
_refine_ls_weighting_details 'w=1/[\s^2^(Fo^2^)+(0.1939P)^2^] where P=(Fo^2^+2Fc^2^)/3'
_refine_ls_weighting_scheme calc
_refine_ls_wR_factor_gt 0.2427
_refine_ls_wR_factor_ref 0.2715
_reflns_Friedel_coverage 0.717
_reflns_Friedel_fraction_full 0.935
_reflns_Friedel_fraction_max 0.630
_reflns_number_gt 15598
_reflns_number_total 22507
_reflns_threshold_expression 'I > 2\s(I)'
_cod_data_source_file d6nr00836d2.cif
_cod_data_source_block 1_auto
_cod_original_cell_volume 14356.5(8)
_cod_database_code 1577335
_shelx_shelxl_version_number 2018/3
_shelx_space_group_comment
;
The symmetry employed for this shelxl refinement is uniquely defined
by the following loop, which should always be used as a source of
symmetry information in preference to the above space-group names.
They are only intended as comments.
;
_cell_oxdiff_angle_alpha 89.9768(15)
_cell_oxdiff_angle_beta 90.0103(16)
_cell_oxdiff_angle_gamma 119.978(2)
_cell_oxdiff_length_a 24.2298(5)
_cell_oxdiff_length_b 24.2183(4)
_cell_oxdiff_length_c 28.2442(5)
_cell_oxdiff_measurement_reflns_used 20745
_cell_oxdiff_volume 14356.6(5)
_olex2_refinement_description
;
1. Twinned data refinement
 Scales: 1.00746
 -0.00746
2. Restrained distances
 C2-C424
 1.5 with sigma of 0.02
 O11-C2
 1.2 with sigma of 0.02
 C2-O50
 1.2 with sigma of 0.02
 C139-C02N
 1.5 with sigma of 0.02
 C139-O14
 1.2 with sigma of 0.02
 C139-O10
 1.2 with sigma of 0.02
3. Rigid bond restraints
 P009, C01T
 with sigma for 1-2 distances of 0.01 and sigma for 1-3 distances of 0.01
 C01T, C02B, C1, C02D, C01P, C02M
 with sigma for 1-2 distances of 0.01 and sigma for 1-3 distances of 0.01
4. Uiso/Uaniso restraints and constraints
C00A \\sim C00B \\sim C00C \\sim C00D \\sim C00E \\sim C00F \\sim C00G \\sim
C00H \\sim C00I \\sim C00J \\sim C00K \\sim C00L \\sim C00M \\sim C00N \\sim
C00O \\sim C00P \\sim C00Q \\sim C00R \\sim C00S \\sim C00T \\sim C00U \\sim
C01S \\sim C02N \\sim C20 \\sim C18 \\sim C020 \\sim C00V \\sim C00W \\sim C00X
\\sim C00Y \\sim C00Z \\sim C010 \\sim C011 \\sim C012 \\sim C014 \\sim C015
\\sim C016 \\sim C017 \\sim C018 \\sim C019 \\sim C01A \\sim C01B \\sim C01C
\\sim C01D \\sim C01F \\sim C01G \\sim C01H \\sim C01I \\sim C01K \\sim C01M
\\sim C01O \\sim C01Q \\sim C01U \\sim C01V \\sim C01W \\sim C01X \\sim C01Z
\\sim C022 \\sim C021 \\sim C02H \\sim C02K \\sim C027 \\sim C025 \\sim C023
\\sim C024 \\sim C013 \\sim C01L \\sim C13 \\sim C11 \\sim C8 \\sim C026 \\sim
C028 \\sim C01J \\sim C02G \\sim C02C \\sim C01R \\sim C01N \\sim C02A \\sim
C02D \\sim C01P \\sim C02M \\sim C01T \\sim C02B \\sim C1 \\sim C02E \\sim C19
\\sim C424 \\sim C26 \\sim C01Y \\sim C01E \\sim C6: within 2A with sigma of
0.01 and sigma for terminal atoms of 0.02 within 2A
P009 \\sim C01T: within 2A with sigma of 0.005 and sigma for terminal atoms of
0.01 within 2A
C01T \\sim C02B: within 2A with sigma of 0.01 and sigma for terminal atoms of
0.02 within 2A
C01T \\sim C02B \\sim C1 \\sim C02D \\sim C01P \\sim C02M: within 2A with sigma
of 0.01 and sigma for terminal atoms of 0.02 within 2A
Uanis(C01P) \\sim Ueq, Uanis(C19) \\sim Ueq, Uanis(C424) \\sim Ueq, Uanis(C6)
\\sim Ueq, Uanis(C02M) \\sim Ueq, Uanis(C02D) \\sim Ueq, Uanis(C02H) \\sim Ueq,
Uanis(C11) \\sim Ueq, Uanis(C20) \\sim Ueq, Uanis(C18) \\sim Ueq, Uanis(C13)
\\sim Ueq: with sigma of 0.01 and sigma for terminal atoms of 0.02
Uanis(O50) \\sim Ueq, Uanis(C2) \\sim Ueq, Uanis(O11) \\sim Ueq, Uanis(O10)
\\sim Ueq, Uanis(O14) \\sim Ueq: with sigma of 0.01 and sigma for terminal
atoms of 0.02
Uanis(C02C) \\sim Ueq, Uanis(C02G) \\sim Ueq, Uanis(C01J) \\sim Ueq,
Uanis(C028) \\sim Ueq, Uanis(C01N) \\sim Ueq, Uanis(C01R) \\sim Ueq: with sigma
of 0.01 and sigma for terminal atoms of 0.02
Uanis(C139) \\sim Ueq: with sigma of 0.005 and sigma for terminal atoms of 0.01
Uanis(P009) \\sim Ueq, Uanis(C01T) \\sim Ueq: with sigma of 0.005 and sigma for
terminal atoms of 0.01
Uanis(P009) \\sim Ueq: with sigma of 0.002 and sigma for terminal atoms of 0.004
Uanis(P009) = Uanis(C01T)
5.a Secondary CH2 refined with riding coordinates:
 C00Q(H00A,H00C), C00S(H00E,H00J), C019(H01A,H01B)
5.b Aromatic/amide H refined with riding coordinates:
 C00B(H00B), C00D(H00D), C00F(H00F), C00G(H00G), C00H(H00H), C00I(H00I),
 C00N(H00N), C00O(H00O), C00P(H00P), C00R(H00R), C00T(H00T), C00U(H00U),
 C01S(H01S), C20(H20), C18(H18), C00V(H00V), C00W(H00W), C00X(H00X), C00Y(H00Y),
  C00Z(H00Z), C011(H011), C014(H014), C015(H015), C016(H016), C018(H018),
 C01A(H01C), C01B(H01D), C01C(H01E), C01D(H01F), C01F(H01G), C01G(H01H),
 C01H(H01I), C01I(H01J), C01K(H01K), C01O(H01O), C01Q(H01Q), C01U(H01U),
 C01V(H01V), C01W(H01W), C01X(H01X), C01Z(H01Z), C022(H022), C02H(H02H),
 C02K(H02K), C027(H027), C025(H025), C023(H023), C024(H024), C013(H013),
 C13(H13), C11(H11), C8(H8), C026(H026), C028(H028), C01J(H01L), C02G(H02G),
 C02C(H02C), C01N(H01N), C02A(H02A), C02D(H02D), C01P(H01P), C02M(H02M),
 C02B(H02B), C1(H1), C19(H19), C26(H26), C01Y(H01Y), C6(H6)
5.c Fitted hexagon refined as free rotating group:
 C00U(C01S,C02N,C20,C18,C020), C022(C021,C02H,C02K,C027,C025), C024(C013,C01L,
 C13,C11,C8), C028(C01J,C02G,C02C,C01R,C01N), C02D(C01P,C02M,C01T,C02B,C1),
 C19(C424,C26,C01Y,C01E,C6)
;
_smtbx_masks_void_probe_radius 1.2
_smtbx_masks_void_truncation_radius 1.2
_olex2_submission_special_instructions 'No special instructions were received'
_oxdiff_exptl_absorpt_empirical_details
;
Empirical correction (ABSPACK) includes:
- Absorption correction using spherical harmonics
- Frame scaling
;
_oxdiff_exptl_absorpt_empirical_full_max 1.666
_oxdiff_exptl_absorpt_empirical_full_min 0.685

loop_
_space_group_symop_operation_xyz
'x, y, z'
'-y, x-y, z+2/3'
'-x+y, -x, z+1/3'
'-x, -y, z+1/2'
'y, -x+y, z+1/6'
'x-y, x, z+5/6'

loop_
_atom_site_label
_atom_site_type_symbol
_atom_site_fract_x
_atom_site_fract_y
_atom_site_fract_z
_atom_site_U_iso_or_equiv
_atom_site_adp_type
_atom_site_occupancy
_atom_site_site_symmetry_order
_atom_site_calc_flag
_atom_site_refinement_flags_posn
_atom_site_refinement_flags_adp
_atom_site_refinement_flags_occupancy
_atom_site_disorder_assembly
_atom_site_disorder_group
Cu01 Cu 0.46480(5) 0.62485(5) 0.50225(4) 0.0400(3) Uani 1 1 d . . . . .
Cu02 Cu 0.49009(5) 0.55641(5) 0.44596(4) 0.0472(3) Uani 1 1 d . . . . .
Cu03 Cu 0.49644(7) 0.54611(7) 0.53672(5) 0.0656(5) Uani 1 1 d . . . . .
P004 P 0.44790(10) 0.67711(10) 0.44184(7) 0.0368(4) Uani 1 1 d . . . . .
P005 P 0.43555(12) 0.64520(10) 0.57431(8) 0.0429(5) Uani 1 1 d . . . . .
P006 P 0.53676(11) 0.49690(11) 0.43119(10) 0.0486(6) Uani 1 1 d . . . . .
P007 P 0.46035(11) 0.58492(12) 0.37786(9) 0.0462(5) Uani 1 1 d . . . . .
P008 P 0.46635(19) 0.54798(16) 0.61228(11) 0.0762(11) Uani 1 1 d . . . . .
P009 P 0.54944(19) 0.49080(17) 0.53531(11) 0.0716(8) Uani 1 1 d . U . . .
C00A C 0.5539(5) 0.6304(4) 0.4987(3) 0.0418(18) Uani 1 1 d . U . . .
C00B C 0.4973(5) 0.7203(5) 0.6569(3) 0.053(2) Uani 1 1 d . U . . .
H00B H 0.460965 0.691627 0.674785 0.063 Uiso 1 1 calc R U . . .
C00C C 0.5193(5) 0.7447(4) 0.4156(3) 0.0471(19) Uani 1 1 d . U . . .
C00D C 0.3594(5) 0.6961(5) 0.6102(4) 0.0507(19) Uani 1 1 d . U . . .
H00D H 0.393523 0.721764 0.631118 0.061 Uiso 1 1 calc R U . . .
C00E C 0.4990(5) 0.7119(4) 0.6070(3) 0.0458(18) Uani 1 1 d . U . . .
C00F C 0.3048(5) 0.6988(4) 0.6122(4) 0.0483(18) Uani 1 1 d . U . . .
H00F H 0.300717 0.726057 0.634369 0.058 Uiso 1 1 calc R U . . .
C00G C 0.5532(5) 0.7543(5) 0.5818(3) 0.0484(19) Uani 1 1 d . U . . .
H00G H 0.555168 0.749252 0.548599 0.058 Uiso 1 1 calc R U . . .
C00H C 0.6036(5) 0.8032(5) 0.6047(4) 0.055(2) Uani 1 1 d . U . . .
H00H H 0.639935 0.832135 0.586812 0.066 Uiso 1 1 calc R U . . .
C00I C 0.2558(5) 0.6622(5) 0.5823(4) 0.051(2) Uani 1 1 d . U . . .
H00I H 0.216982 0.662688 0.584517 0.061 Uiso 1 1 calc R U . . .
C00J C 0.3663(5) 0.6559(4) 0.5777(3) 0.0445(18) Uani 1 1 d . U . . .
C00K C 0.6112(5) 0.6646(5) 0.4973(3) 0.0495(19) Uani 1 1 d . U . . .
C00L C 0.3943(5) 0.7086(4) 0.4491(3) 0.0408(16) Uani 1 1 d . U . . .
C00M C 0.5876(5) 0.5224(5) 0.3785(3) 0.0459(18) Uani 1 1 d . U . . .
C00N C 0.5049(7) 0.6652(7) 0.2982(4) 0.070(3) Uani 1 1 d . U . . .
H00N H 0.461369 0.649806 0.290607 0.084 Uiso 1 1 calc R U . . .
C00O C 0.3135(6) 0.7582(5) 0.4655(4) 0.058(2) Uani 1 1 d . U . . .
H00O H 0.286219 0.775190 0.471216 0.070 Uiso 1 1 calc R U . . .
C00P C 0.5769(5) 0.7649(5) 0.4359(4) 0.053(2) Uani 1 1 d . U . . .
H00P H 0.579099 0.745111 0.464317 0.064 Uiso 1 1 calc R U . . .
C00Q C 0.4091(6) 0.5756(5) 0.6140(4) 0.060(3) Uani 1 1 d . . . . .
H00A H 0.405195 0.587758 0.646750 0.072 Uiso 1 1 calc R U . . .
H00C H 0.366738 0.540944 0.603758 0.072 Uiso 1 1 calc R U . . .
C00R C 0.3328(5) 0.6801(5) 0.4298(3) 0.051(2) Uani 1 1 d . U . . .
H00R H 0.317321 0.642224 0.411549 0.062 Uiso 1 1 calc R U . . .
C00S C 0.4118(4) 0.6216(5) 0.3915(3) 0.045(2) Uani 1 1 d . . . . .
H00E H 0.367931 0.588104 0.399720 0.053 Uiso 1 1 calc R U . . .
H00J H 0.409676 0.644955 0.363481 0.053 Uiso 1 1 calc R U . . .
C00T C 0.4127(5) 0.7609(5) 0.4783(4) 0.052(2) Uani 1 1 d . U . . .
H00T H 0.453218 0.780566 0.493202 0.062 Uiso 1 1 calc R U . . .
C00U C 0.2407(4) 0.4235(4) 0.4898(5) 0.086(3) Uani 1 1 d G U . . .
H00U H 0.243050 0.460694 0.476513 0.103 Uiso 1 1 calc R U . . .
C01S C 0.1817(3) 0.3692(5) 0.4968(5) 0.099(4) Uani 1 1 d G U . . .
H01S H 0.143768 0.369221 0.488225 0.119 Uiso 1 1 calc R U . . .
C02N C 0.1782(4) 0.3149(4) 0.5162(6) 0.127(5) Uani 1 1 d DG U . . .
C20 C 0.2337(6) 0.3148(5) 0.5287(6) 0.138(5) Uani 1 1 d G U . . .
H20 H 0.231283 0.277680 0.542048 0.166 Uiso 1 1 calc R U . . .
C18 C 0.2926(5) 0.3692(6) 0.5218(6) 0.129(5) Uani 1 1 d G U . . .
H18 H 0.330565 0.369152 0.530336 0.155 Uiso 1 1 calc R U . . .
C020 C 0.2961(3) 0.4235(4) 0.5023(5) 0.102(3) Uani 1 1 d G U . . .
C00V C 0.6033(6) 0.8120(6) 0.6541(4) 0.062(2) Uani 1 1 d . U . . .
H00V H 0.639272 0.845317 0.669771 0.074 Uiso 1 1 calc R U . . .
C00W C 0.2939(6) 0.7070(5) 0.4371(3) 0.054(2) Uani 1 1 d . U . . .
H00W H 0.253598 0.689000 0.421958 0.065 Uiso 1 1 calc R U . . .
C00X C 0.6872(6) 0.5867(6) 0.3394(3) 0.062(2) Uani 1 1 d . U . . .
H00X H 0.732039 0.614441 0.341032 0.074 Uiso 1 1 calc R U . . .
C00Y C 0.3710(6) 0.7851(5) 0.4857(4) 0.062(2) Uani 1 1 d . U . . .
H00Y H 0.384175 0.821291 0.505505 0.075 Uiso 1 1 calc R U . . .
C00Z C 0.3167(5) 0.6198(5) 0.5477(4) 0.050(2) Uani 1 1 d . U . . .
H00Z H 0.319727 0.591471 0.525982 0.060 Uiso 1 1 calc R U . . .
C010 C 0.4049(5) 0.5189(6) 0.3402(5) 0.076(3) Uani 1 1 d . U . . .
C011 C 0.5488(6) 0.7704(5) 0.6788(4) 0.060(2) Uani 1 1 d . U . . .
H011 H 0.546888 0.776563 0.711873 0.072 Uiso 1 1 calc R U . . .
C012 C 0.5199(5) 0.6403(5) 0.3379(4) 0.056(2) Uani 1 1 d . U . . .
C014 C 0.5947(7) 0.5308(7) 0.2940(4) 0.073(3) Uani 1 1 d . U . . .
H014 H 0.574513 0.519148 0.263928 0.088 Uiso 1 1 calc R U . . .
C015 C 0.6308(6) 0.7068(7) 0.3187(4) 0.071(3) Uani 1 1 d . U . . .
H015 H 0.673956 0.719536 0.325652 0.085 Uiso 1 1 calc R U . . .
C016 C 0.5833(5) 0.6634(5) 0.3468(4) 0.056(2) Uani 1 1 d . U . . .
H016 H 0.594627 0.648311 0.374117 0.068 Uiso 1 1 calc R U . . .
C017 C 0.4110(5) 0.5209(5) 0.4929(5) 0.070(3) Uani 1 1 d . U . . .
C018 C 0.2623(5) 0.6244(5) 0.5490(4) 0.054(2) Uani 1 1 d . U . . .
H018 H 0.229146 0.601440 0.526790 0.064 Uiso 1 1 calc R U . . .
C019 C 0.5910(6) 0.5040(6) 0.4782(3) 0.056(3) Uani 1 1 d . . . . .
H01A H 0.629341 0.546979 0.477587 0.067 Uiso 1 1 calc R U . . .
H01B H 0.604611 0.472060 0.473749 0.067 Uiso 1 1 calc R U . . .
C01A C 0.5599(6) 0.5068(6) 0.3333(4) 0.064(2) Uani 1 1 d . U . . .
H01C H 0.515280 0.478589 0.330470 0.077 Uiso 1 1 calc R U . . .
C01B C 0.4225(6) 0.5082(6) 0.2954(5) 0.069(3) Uani 1 1 d . U . . .
H01D H 0.463371 0.537572 0.283168 0.083 Uiso 1 1 calc R U . . .
C01C C 0.6329(7) 0.8135(6) 0.4166(5) 0.073(3) Uani 1 1 d . U . . .
H01E H 0.673113 0.827013 0.431066 0.088 Uiso 1 1 calc R U . . .
C01D C 0.6524(5) 0.5625(6) 0.3813(3) 0.052(2) Uani 1 1 d . U . . .
H01F H 0.673155 0.573674 0.411153 0.062 Uiso 1 1 calc R U . . .
C01F C 0.5852(8) 0.6336(8) 0.6454(5) 0.086(3) Uani 1 1 d . U . . .
H01G H 0.597922 0.632797 0.613728 0.103 Uiso 1 1 calc R U . . .
C01G C 0.5080(10) 0.6007(8) 0.7065(5) 0.095(4) Uani 1 1 d . U . . .
H01H H 0.464816 0.575542 0.716048 0.113 Uiso 1 1 calc R U . . .
C01H C 0.6314(10) 0.6734(9) 0.6790(5) 0.095(3) Uani 1 1 d . U . . .
H01I H 0.674986 0.698627 0.670380 0.114 Uiso 1 1 calc R U . . .
C01I C 0.5133(7) 0.7756(6) 0.3769(3) 0.069(3) Uani 1 1 d . U . . .
H01J H 0.472249 0.763538 0.364687 0.083 Uiso 1 1 calc R U . . .
C01K C 0.6274(8) 0.8417(6) 0.3748(5) 0.086(3) Uani 1 1 d . U . . .
H01K H 0.664751 0.872864 0.359128 0.103 Uiso 1 1 calc R U . . .
C01M C 0.5240(8) 0.5972(7) 0.6575(4) 0.081(3) Uani 1 1 d . U . . .
C01O C 0.3459(6) 0.4734(7) 0.3615(7) 0.102(4) Uani 1 1 d . U . . .
H01O H 0.336267 0.478177 0.393282 0.122 Uiso 1 1 calc R U . . .
C01Q C 0.3800(7) 0.4539(7) 0.2676(6) 0.082(3) Uani 1 1 d . U . . .
H01Q H 0.391530 0.446750 0.237040 0.099 Uiso 1 1 calc R U . . .
C01U C 0.6168(7) 0.7319(7) 0.2804(4) 0.082(3) Uani 1 1 d . U . . .
H01U H 0.649933 0.762704 0.260972 0.099 Uiso 1 1 calc R U . . .
C01V C 0.5489(11) 0.6357(9) 0.7374(6) 0.099(4) Uani 1 1 d . U . . .
H01V H 0.536188 0.634846 0.769364 0.119 Uiso 1 1 calc R U . . .
C01W C 0.6578(7) 0.5711(7) 0.2965(4) 0.072(3) Uani 1 1 d . U . . .
H01W H 0.681829 0.588602 0.268359 0.086 Uiso 1 1 calc R U . . .
C01X C 0.5517(7) 0.7116(7) 0.2698(4) 0.080(3) Uani 1 1 d . U . . .
H01X H 0.540849 0.729440 0.243964 0.096 Uiso 1 1 calc R U . . .
C01Z C 0.5668(8) 0.8241(7) 0.3558(4) 0.087(4) Uani 1 1 d . U . . .
H01Z H 0.563116 0.845575 0.328888 0.104 Uiso 1 1 calc R U . . .
C022 C 0.5436(5) 0.3735(5) 0.5468(4) 0.109(4) Uani 1 1 d G U . . .
H022 H 0.588799 0.395295 0.545466 0.131 Uiso 1 1 calc R U . . .
C021 C 0.5115(6) 0.4076(4) 0.5443(5) 0.109(4) Uani 1 1 d G U . . .
C02H C 0.4453(6) 0.3757(5) 0.5463(6) 0.128(5) Uani 1 1 d G U . . .
H02H H 0.423387 0.398990 0.544614 0.153 Uiso 1 1 calc R U . . .
C02K C 0.4112(5) 0.3097(5) 0.5509(6) 0.143(5) Uani 1 1 d G U . . .
H02K H 0.365977 0.287957 0.552242 0.171 Uiso 1 1 calc R U . . .
C027 C 0.4433(6) 0.2757(4) 0.5534(6) 0.133(5) Uani 1 1 d G U . . .
H027 H 0.419977 0.230592 0.556482 0.160 Uiso 1 1 calc R U . . .
C025 C 0.5095(6) 0.3075(5) 0.5514(5) 0.125(5) Uani 1 1 d G U . . .
H025 H 0.531388 0.284260 0.553094 0.151 Uiso 1 1 calc R U . . .
C023 C 0.3258(8) 0.4155(8) 0.2861(8) 0.107(4) Uani 1 1 d . U . . .
H023 H 0.296777 0.379483 0.268044 0.128 Uiso 1 1 calc R U . . .
C024 C 0.4588(4) 0.3037(3) 0.4100(5) 0.096(4) Uani 1 1 d G U . . .
H024 H 0.470796 0.272290 0.414541 0.115 Uiso 1 1 calc R U . . .
C013 C 0.5000(3) 0.3665(4) 0.4232(4) 0.075(3) Uani 1 1 d G U . . .
H013 H 0.540297 0.378026 0.436700 0.090 Uiso 1 1 calc R U . . .
C01L C 0.4824(4) 0.4125(3) 0.4166(5) 0.092(3) Uani 1 1 d G U . . .
C13 C 0.4235(5) 0.3956(5) 0.3968(6) 0.121(4) Uani 1 1 d G U . . .
H13 H 0.411477 0.427039 0.392326 0.145 Uiso 1 1 calc R U . . .
C11 C 0.3822(4) 0.3328(6) 0.3837(6) 0.137(5) Uani 1 1 d G U . . .
H11 H 0.341976 0.321305 0.370166 0.164 Uiso 1 1 calc R U . . .
C8 C 0.3999(4) 0.2869(4) 0.3903(6) 0.123(4) Uani 1 1 d G U . . .
H8 H 0.371634 0.243930 0.381273 0.148 Uiso 1 1 calc R U . . .
C026 C 0.6116(10) 0.6748(9) 0.7245(5) 0.098(4) Uani 1 1 d . U . . .
H026 H 0.641446 0.702845 0.747125 0.118 Uiso 1 1 calc R U . . .
C028 C 0.4258(6) 0.3923(5) 0.6913(4) 0.124(5) Uani 1 1 d G U . . .
H028 H 0.444717 0.380038 0.715481 0.149 Uiso 1 1 calc R U . . .
C01J C 0.3666(6) 0.3481(4) 0.6730(4) 0.103(4) Uani 1 1 d G U . . .
H01L H 0.345168 0.305630 0.684677 0.124 Uiso 1 1 calc R U . . .
C02G C 0.3389(5) 0.3660(5) 0.6375(5) 0.122(4) Uani 1 1 d G U . . .
H02G H 0.298520 0.335758 0.625001 0.146 Uiso 1 1 calc R U . . .
C02C C 0.3704(5) 0.4281(5) 0.6204(4) 0.104(4) Uani 1 1 d G U . . .
H02C H 0.351422 0.440292 0.596129 0.124 Uiso 1 1 calc R U . . .
C01R C 0.4295(5) 0.4723(4) 0.6387(4) 0.086(3) Uani 1 1 d G U . . .
C01N C 0.4572(5) 0.4544(4) 0.6741(4) 0.101(4) Uani 1 1 d G U . . .
H01N H 0.497620 0.484574 0.686608 0.121 Uiso 1 1 calc R U . . .
C02A C 0.3047(8) 0.4240(8) 0.3354(9) 0.118(5) Uani 1 1 d . U . . .
H02A H 0.263367 0.394779 0.347042 0.142 Uiso 1 1 calc R U . . .
C02D C 0.7236(5) 0.5907(5) 0.6464(3) 0.105(4) Uani 1 1 d G U . . .
H02D H 0.756200 0.610947 0.669501 0.126 Uiso 1 1 calc R U . . .
C01P C 0.6723(6) 0.5301(5) 0.6550(2) 0.097(4) Uani 1 1 d G U . . .
H01P H 0.669937 0.508946 0.683915 0.116 Uiso 1 1 calc R U . . .
C02M C 0.6246(5) 0.5004(4) 0.6213(3) 0.102(4) Uani 1 1 d G U . . .
H02M H 0.589542 0.458964 0.627109 0.122 Uiso 1 1 calc R U . . .
C01T C 0.6280(4) 0.5313(4) 0.5790(2) 0.0716(8) Uani 1 1 d G U . . .
C02B C 0.6793(4) 0.5919(4) 0.5704(3) 0.092(3) Uani 1 1 d G U . . .
H02B H 0.681672 0.612983 0.541474 0.110 Uiso 1 1 calc R U . . .
C1 C 0.7270(4) 0.6216(4) 0.6041(3) 0.099(3) Uani 1 1 d G U . . .
H1 H 0.762068 0.662966 0.598279 0.119 Uiso 1 1 calc R U . . .
C02E C 0.3573(6) 0.4774(6) 0.4939(7) 0.085(3) Uani 1 1 d . U . . .
C19 C 0.7770(6) 0.7551(8) 0.5407(4) 0.147(6) Uani 1 1 d G U . . .
H19 H 0.798729 0.768068 0.570186 0.176 Uiso 1 1 calc R U . . .
C424 C 0.8113(4) 0.7662(8) 0.4990(6) 0.142(6) Uani 1 1 d DG U . . .
C26 C 0.7794(4) 0.7473(7) 0.4559(5) 0.130(5) Uani 1 1 d G U . . .
H26 H 0.802890 0.754827 0.427322 0.156 Uiso 1 1 calc R U . . .
C01Y C 0.7133(5) 0.7173(6) 0.4546(3) 0.093(4) Uani 1 1 d G U . . .
H01Y H 0.691562 0.704349 0.425123 0.112 Uiso 1 1 calc R U . . .
C01E C 0.6790(4) 0.7062(6) 0.4963(3) 0.074(3) Uani 1 1 d G U . . .
C6 C 0.7108(6) 0.7251(7) 0.5394(3) 0.126(5) Uani 1 1 d G U . . .
H6 H 0.687398 0.717588 0.567986 0.151 Uiso 1 1 calc R U . . .
O10 O 0.1124(12) 0.2143(15) 0.5491(11) 0.217(10) Uani 1 1 d D U . . .
O14 O 0.0657(12) 0.2500(14) 0.5024(12) 0.221(10) Uani 1 1 d D U . . .
O11 O 0.913(2) 0.820(2) 0.4577(19) 0.32(2) Uani 1 1 d D U . . .
C2 C 0.8836(13) 0.801(3) 0.494(2) 0.29(3) Uani 1 1 d D U . . .
O50 O 0.905(3) 0.810(3) 0.534(2) 0.37(3) Uani 1 1 d D U . . .
C139 C 0.1119(14) 0.2547(17) 0.5232(17) 0.23(2) Uani 1 1 d D U . . .

loop_
_atom_site_aniso_label
_atom_site_aniso_U_11
_atom_site_aniso_U_22
_atom_site_aniso_U_33
_atom_site_aniso_U_23
_atom_site_aniso_U_13
_atom_site_aniso_U_12
Cu01 0.0467(6) 0.0374(5) 0.0472(5) 0.0131(4) 0.0151(4) 0.0295(5)
Cu02 0.0416(6) 0.0392(5) 0.0718(7) 0.0082(5) 0.0147(5) 0.0286(5)
Cu03 0.0965(10) 0.0646(8) 0.0721(8) 0.0412(6) 0.0565(8) 0.0677(8)
P004 0.0484(11) 0.0343(10) 0.0374(10) -0.0028(8) -0.0038(8) 0.0280(9)
P005 0.0548(13) 0.0361(11) 0.0529(12) 0.0165(9) 0.0236(10) 0.0341(10)
P006 0.0412(12) 0.0426(12) 0.0743(15) 0.0061(10) 0.0132(10) 0.0303(10)
P007 0.0406(11) 0.0466(12) 0.0606(14) -0.0163(10) -0.0044(9) 0.0286(10)
P008 0.120(3) 0.082(2) 0.0751(18) 0.0533(16) 0.0696(19) 0.087(2)
P009 0.1131(18) 0.0797(15) 0.0669(14) 0.0288(11) 0.0427(13) 0.0819(14)
C00A 0.056(5) 0.049(4) 0.038(4) 0.013(3) 0.011(3) 0.040(4)
C00B 0.068(5) 0.058(5) 0.048(4) 0.011(4) 0.013(4) 0.043(4)
C00C 0.073(5) 0.039(4) 0.035(4) 0.004(3) -0.002(4) 0.032(4)
C00D 0.055(5) 0.050(4) 0.059(5) 0.007(4) 0.012(4) 0.034(4)
C00E 0.063(5) 0.055(4) 0.043(4) 0.018(3) 0.021(3) 0.046(4)
C00F 0.051(4) 0.047(4) 0.055(4) 0.002(4) 0.013(4) 0.032(4)
C00G 0.059(5) 0.050(4) 0.048(4) 0.022(3) 0.017(4) 0.035(4)
C00H 0.062(5) 0.051(5) 0.056(5) 0.016(4) 0.017(4) 0.031(4)
C00I 0.047(4) 0.049(4) 0.062(5) 0.011(4) 0.021(4) 0.027(4)
C00J 0.053(4) 0.038(4) 0.057(4) 0.011(3) 0.017(3) 0.033(3)
C00K 0.063(5) 0.070(5) 0.035(4) 0.011(4) 0.007(3) 0.047(4)
C00L 0.060(4) 0.047(4) 0.033(4) 0.000(3) 0.000(3) 0.041(4)
C00M 0.056(4) 0.062(5) 0.042(4) -0.017(3) -0.013(3) 0.047(4)
C00N 0.072(6) 0.092(7) 0.059(5) -0.007(5) -0.006(4) 0.050(5)
C00O 0.078(6) 0.056(5) 0.061(5) 0.014(4) 0.022(4) 0.049(4)
C00P 0.063(5) 0.049(4) 0.057(5) 0.017(4) 0.011(4) 0.036(4)
C00Q 0.087(7) 0.048(5) 0.068(6) 0.032(5) 0.048(6) 0.051(5)
C00R 0.063(5) 0.063(5) 0.049(4) -0.015(4) -0.004(4) 0.047(4)
C00S 0.042(4) 0.048(5) 0.057(5) -0.017(4) -0.006(4) 0.032(4)
C00T 0.062(5) 0.043(4) 0.062(5) -0.011(4) -0.003(4) 0.036(4)
C00U 0.054(5) 0.057(6) 0.151(9) -0.015(6) 0.014(6) 0.031(5)
C01S 0.052(6) 0.076(7) 0.176(10) -0.005(7) 0.015(7) 0.036(5)
C02N 0.078(7) 0.105(8) 0.189(11) 0.001(9) 0.002(8) 0.040(7)
C20 0.112(8) 0.112(8) 0.183(9) 0.008(7) 0.000(7) 0.050(6)
C18 0.106(7) 0.098(7) 0.182(9) 0.010(7) 0.007(7) 0.050(6)
C020 0.066(6) 0.062(5) 0.188(9) 0.012(6) 0.017(6) 0.040(5)
C00V 0.075(6) 0.063(5) 0.060(5) 0.007(4) 0.005(4) 0.044(5)
C00W 0.073(5) 0.069(5) 0.043(4) 0.000(4) 0.003(4) 0.052(4)
C00X 0.075(6) 0.098(6) 0.031(4) 0.002(4) 0.012(4) 0.057(5)
C00Y 0.077(6) 0.045(5) 0.078(6) -0.007(4) 0.005(5) 0.040(4)
C00Z 0.052(5) 0.047(4) 0.059(5) 0.004(4) 0.019(4) 0.030(4)
C010 0.049(5) 0.073(6) 0.124(7) -0.056(6) -0.018(5) 0.046(4)
C011 0.079(6) 0.056(5) 0.058(5) 0.005(4) 0.010(4) 0.043(5)
C012 0.063(5) 0.067(5) 0.051(5) -0.017(4) -0.005(4) 0.043(4)
C014 0.107(7) 0.100(7) 0.040(4) -0.024(5) -0.027(5) 0.072(6)
C015 0.066(6) 0.083(6) 0.055(5) -0.010(5) 0.008(4) 0.030(5)
C016 0.048(5) 0.065(5) 0.058(5) -0.011(4) -0.003(4) 0.029(4)
C017 0.051(5) 0.037(5) 0.132(9) 0.013(5) 0.041(6) 0.029(4)
C018 0.049(5) 0.051(5) 0.061(5) 0.005(4) 0.009(4) 0.026(4)
C019 0.078(7) 0.070(6) 0.050(5) 0.024(4) 0.034(5) 0.059(6)
C01A 0.084(6) 0.078(6) 0.057(5) -0.025(4) -0.026(5) 0.060(5)
C01B 0.065(5) 0.079(6) 0.089(6) -0.043(5) -0.032(5) 0.056(5)
C01C 0.084(7) 0.057(5) 0.075(6) 0.017(5) 0.025(5) 0.032(5)
C01D 0.062(5) 0.076(5) 0.040(4) -0.005(4) -0.006(4) 0.051(4)
C01F 0.148(9) 0.117(7) 0.062(5) 0.056(5) 0.058(5) 0.118(7)
C01G 0.160(9) 0.111(8) 0.077(7) 0.044(6) 0.061(6) 0.116(7)
C01H 0.141(9) 0.128(8) 0.081(7) 0.045(6) 0.046(6) 0.116(7)
C01I 0.099(7) 0.059(5) 0.035(4) 0.000(4) -0.020(4) 0.029(5)
C01K 0.108(8) 0.058(6) 0.073(6) 0.017(5) 0.037(6) 0.028(6)
C01M 0.148(8) 0.112(7) 0.054(5) 0.049(5) 0.062(5) 0.119(7)
C01O 0.056(6) 0.081(7) 0.165(9) -0.071(7) 0.007(6) 0.032(5)
C01Q 0.076(6) 0.080(6) 0.118(8) -0.046(6) -0.031(6) 0.060(5)
C01U 0.089(7) 0.085(7) 0.049(5) -0.012(5) 0.004(5) 0.025(6)
C01V 0.169(10) 0.117(8) 0.075(7) 0.039(6) 0.044(7) 0.121(8)
C01W 0.104(7) 0.107(7) 0.037(4) -0.007(5) -0.003(5) 0.078(6)
C01X 0.093(7) 0.090(7) 0.052(5) 0.001(5) 0.001(5) 0.041(6)
C01Z 0.119(8) 0.062(6) 0.046(5) 0.016(4) 0.000(5) 0.020(6)
C022 0.186(10) 0.102(7) 0.108(8) 0.041(6) 0.064(8) 0.125(7)
C021 0.167(9) 0.100(7) 0.122(8) 0.056(6) 0.088(7) 0.114(7)
C02H 0.157(9) 0.108(7) 0.164(9) 0.051(7) 0.060(7) 0.102(7)
C02K 0.176(11) 0.106(8) 0.176(11) 0.051(8) 0.074(9) 0.094(8)
C027 0.191(11) 0.093(8) 0.161(10) 0.040(8) 0.078(9) 0.105(8)
C025 0.191(11) 0.105(8) 0.134(9) 0.037(7) 0.069(9) 0.114(8)
C023 0.084(7) 0.079(7) 0.165(9) -0.068(7) -0.019(7) 0.047(6)
C024 0.065(6) 0.050(5) 0.184(10) -0.011(6) 0.013(7) 0.037(5)
C013 0.049(5) 0.047(5) 0.147(9) -0.009(5) 0.013(5) 0.037(4)
C01L 0.056(5) 0.060(6) 0.180(9) -0.008(6) 0.005(6) 0.043(5)
C13 0.087(7) 0.098(7) 0.192(9) -0.004(7) -0.002(7) 0.057(6)
C11 0.097(7) 0.114(8) 0.198(9) -0.004(7) -0.006(7) 0.052(6)
C8 0.085(7) 0.082(7) 0.213(11) -0.008(8) 0.007(8) 0.049(6)
C026 0.160(10) 0.123(8) 0.080(7) 0.042(6) 0.040(6) 0.122(8)
C028 0.163(8) 0.103(7) 0.106(7) 0.029(6) 0.005(7) 0.066(6)
C01J 0.132(8) 0.089(7) 0.105(7) 0.030(6) 0.048(6) 0.069(6)
C02G 0.128(8) 0.105(7) 0.143(8) 0.023(6) 0.040(7) 0.067(6)
C02C 0.121(7) 0.094(6) 0.134(8) 0.032(6) 0.042(6) 0.082(6)
C01R 0.128(7) 0.067(5) 0.102(6) 0.020(5) 0.039(6) 0.076(5)
C01N 0.160(8) 0.073(6) 0.088(6) 0.023(5) 0.011(6) 0.071(6)
C02A 0.075(7) 0.075(7) 0.191(10) -0.072(7) -0.002(7) 0.027(6)
C02D 0.121(7) 0.132(7) 0.079(6) -0.013(6) -0.017(6) 0.077(6)
C01P 0.131(7) 0.116(7) 0.057(5) -0.003(5) -0.007(5) 0.071(6)
C02M 0.144(7) 0.099(6) 0.065(5) 0.001(5) 0.005(5) 0.063(5)
C01T 0.1131(18) 0.0797(15) 0.0669(14) 0.0288(11) 0.0427(13) 0.0819(14)
C02B 0.096(7) 0.140(7) 0.076(6) 0.015(6) 0.003(5) 0.085(5)
C1 0.107(7) 0.157(8) 0.068(6) -0.006(6) -0.011(5) 0.091(6)
C02E 0.060(5) 0.047(5) 0.162(9) 0.022(6) 0.037(6) 0.036(4)
C19 0.120(8) 0.154(9) 0.144(8) -0.005(8) -0.004(7) 0.052(7)
C424 0.113(8) 0.143(9) 0.149(9) -0.004(8) 0.004(7) 0.049(7)
C26 0.090(8) 0.133(9) 0.136(9) -0.007(9) 0.023(8) 0.032(8)
C01Y 0.065(6) 0.108(8) 0.098(7) -0.011(7) 0.028(6) 0.037(6)
C01E 0.057(5) 0.107(7) 0.068(5) -0.006(5) 0.005(4) 0.049(5)
C6 0.095(7) 0.145(8) 0.116(7) -0.005(7) -0.005(6) 0.045(6)
O10 0.165(16) 0.217(19) 0.25(2) 0.033(17) -0.021(15) 0.079(14)
O14 0.149(15) 0.208(19) 0.29(2) -0.032(17) -0.011(15) 0.082(14)
O11 0.30(3) 0.32(3) 0.32(3) -0.01(2) 0.01(2) 0.14(2)
C2 0.29(3) 0.29(3) 0.29(3) -0.005(13) 0.002(13) 0.146(19)
O50 0.36(3) 0.37(4) 0.38(4) 0.00(2) -0.03(2) 0.18(3)
C139 0.23(2) 0.23(2) 0.23(2) -0.001(7) 0.000(7) 0.116(12)

loop_
_atom_type_symbol
_atom_type_description
_atom_type_scat_dispersion_real
_atom_type_scat_dispersion_imag
_atom_type_scat_source
C C 0.0033 0.0016 'International Tables Vol C Tables 4.2.6.8 and 6.1.1.4'
H H 0.0000 0.0000 'International Tables Vol C Tables 4.2.6.8 and 6.1.1.4'
Cu Cu 0.3201 1.2651 'International Tables Vol C Tables 4.2.6.8 and 6.1.1.4'
O O 0.0106 0.0060 'International Tables Vol C Tables 4.2.6.8 and 6.1.1.4'
P P 0.1023 0.0942 'International Tables Vol C Tables 4.2.6.8 and 6.1.1.4'

loop_
_geom_angle_atom_site_label_1
_geom_angle_atom_site_label_2
_geom_angle_atom_site_label_3
_geom_angle
_geom_angle_site_symmetry_1
_geom_angle_site_symmetry_3
_geom_angle_publ_flag
Cu03 Cu01 Cu02 60.21(4) . . ?
P004 Cu01 Cu02 93.55(6) . . ?
P004 Cu01 Cu03 153.68(7) . . ?
P005 Cu01 Cu02 152.17(7) . . ?
P005 Cu01 Cu03 93.57(7) . . ?
P005 Cu01 P004 112.64(8) . . ?
C00A Cu01 Cu02 56.3(3) . . ?
C00A Cu01 Cu03 52.2(2) . . ?
C00A Cu01 P004 113.2(2) . . ?
C00A Cu01 P005 116.6(2) . . ?
C00A Cu01 C017 94.0(4) . . ?
C017 Cu01 Cu02 52.1(3) . . ?
C017 Cu01 Cu03 54.7(4) . . ?
C017 Cu01 P004 112.2(4) . . ?
C017 Cu01 P005 106.5(3) . . ?
Cu01 Cu02 Cu03 59.77(4) . . ?
P006 Cu02 Cu01 150.89(10) . . ?
P006 Cu02 Cu03 92.77(8) . . ?
P006 Cu02 P007 111.75(10) . . ?
P007 Cu02 Cu01 96.45(7) . . ?
P007 Cu02 Cu03 155.27(7) . . ?
C00A Cu02 Cu01 50.9(2) . . ?
C00A Cu02 Cu03 51.0(2) . . ?
C00A Cu02 P006 105.4(2) . . ?
C00A Cu02 P007 120.9(2) . . ?
C017 Cu02 Cu01 54.6(3) . . ?
C017 Cu02 Cu03 55.1(4) . . ?
C017 Cu02 P006 119.5(3) . . ?
C017 Cu02 P007 106.9(4) . . ?
C017 Cu02 C00A 91.8(5) . . ?
Cu01 Cu03 Cu02 60.02(4) . . ?
P008 Cu03 Cu01 97.09(7) . . ?
P008 Cu03 Cu02 153.78(10) . . ?
P008 Cu03 P009 108.11(11) . . ?
P009 Cu03 Cu01 153.49(9) . . ?
P009 Cu03 Cu02 96.77(9) . . ?
C00A Cu03 Cu01 52.1(2) . . ?
C00A Cu03 Cu02 56.1(3) . . ?
C00A Cu03 P008 121.7(3) . . ?
C00A Cu03 P009 105.6(2) . . ?
C00A Cu03 C017 93.2(4) . . ?
C017 Cu03 Cu01 53.9(2) . . ?
C017 Cu03 Cu02 51.8(3) . . ?
C017 Cu03 P008 105.4(3) . . ?
C017 Cu03 P009 123.5(3) . . ?
C00C P004 Cu01 116.4(3) . . ?
C00C P004 C00L 103.0(4) . . ?
C00C P004 C00S 103.3(4) . . ?
C00L P004 Cu01 120.8(3) . . ?
C00L P004 C00S 102.5(4) . . ?
C00S P004 Cu01 108.8(3) . . ?
C00E P005 Cu01 115.2(3) . . ?
C00E P005 C00J 106.0(4) . . ?
C00E P005 C00Q 104.8(5) . . ?
C00J P005 Cu01 118.9(3) . . ?
C00J P005 C00Q 100.0(4) . . ?
C00Q P005 Cu01 110.2(3) . . ?
C00M P006 Cu02 113.5(3) . . ?
C00M P006 C01L 100.3(5) . . ?
C019 P006 Cu02 111.8(3) . . ?
C019 P006 C00M 103.3(4) . . ?
C019 P006 C01L 110.5(5) . . ?
C01L P006 Cu02 116.1(3) . . ?
C00S P007 Cu02 110.2(3) . . ?
C010 P007 Cu02 115.5(5) . . ?
C010 P007 C00S 100.2(4) . . ?
C012 P007 Cu02 120.0(4) . . ?
C012 P007 C00S 103.9(5) . . ?
C012 P007 C010 104.6(6) . . ?
C00Q P008 Cu03 110.2(4) . . ?
C00Q P008 C01M 102.5(5) . . ?
C01M P008 Cu03 121.6(4) . . ?
C01R P008 Cu03 112.3(4) . . ?
C01R P008 C00Q 106.9(5) . . ?
C01R P008 C01M 102.1(5) . . ?
C019 P009 Cu03 109.5(3) . . ?
C019 P009 C01T 98.4(5) . . ?
C021 P009 Cu03 123.0(4) . . ?
C021 P009 C019 104.6(5) . . ?
C021 P009 C01T 106.7(5) . . ?
C01T P009 Cu03 111.7(3) . . ?
Cu01 C00A Cu02 72.8(3) . . ?
Cu03 C00A Cu01 75.7(3) . . ?
Cu03 C00A Cu02 72.9(3) . . ?
C00K C00A Cu01 146.8(7) . . ?
C00K C00A Cu02 128.4(7) . . ?
C00K C00A Cu03 131.1(7) . . ?
C00E C00B H00B 120.3 . . ?
C011 C00B H00B 120.3 . . ?
C011 C00B C00E 119.5(10) . . ?
C00P C00C P004 119.5(7) . . ?
C00P C00C C01I 120.7(10) . . ?
C01I C00C P004 119.7(9) . . ?
C00F C00D H00D 119.5 . . ?
C00F C00D C00J 120.9(10) . . ?
C00J C00D H00D 119.5 . . ?
C00B C00E P005 123.6(7) . . ?
C00G C00E P005 117.5(7) . . ?
C00G C00E C00B 118.8(10) . . ?
C00D C00F H00F 120.2 . . ?
C00I C00F C00D 119.7(9) . . ?
C00I C00F H00F 120.2 . . ?
C00E C00G H00G 119.9 . . ?
C00H C00G C00E 120.3(9) . . ?
C00H C00G H00G 119.9 . . ?
C00G C00H H00H 119.0 . . ?
C00G C00H C00V 121.9(10) . . ?
C00V C00H H00H 119.0 . . ?
C00F C00I H00I 119.8 . . ?
C00F C00I C018 120.4(9) . . ?
C018 C00I H00I 119.8 . . ?
C00D C00J P005 124.5(8) . . ?
C00Z C00J P005 116.9(6) . . ?
C00Z C00J C00D 118.4(8) . . ?
C00A C00K C01E 178.8(11) . . ?
C00R C00L P004 123.8(6) . . ?
C00T C00L P004 118.8(7) . . ?
C00T C00L C00R 117.3(8) . . ?
C01A C00M P006 119.9(9) . . ?
C01D C00M P006 122.0(7) . . ?
C01D C00M C01A 117.7(10) . . ?
C012 C00N H00N 119.1 . . ?
C01X C00N H00N 119.1 . . ?
C01X C00N C012 121.8(13) . . ?
C00W C00O H00O 119.9 . . ?
C00Y C00O H00O 119.9 . . ?
C00Y C00O C00W 120.2(9) . . ?
C00C C00P H00P 118.8 . . ?
C00C C00P C01C 122.4(10) . . ?
C01C C00P H00P 118.8 . . ?
P005 C00Q H00A 109.7 . . ?
P005 C00Q H00C 109.7 . . ?
P008 C00Q P005 109.8(5) . . ?
P008 C00Q H00A 109.7 . . ?
P008 C00Q H00C 109.7 . . ?
H00A C00Q H00C 108.2 . . ?
C00L C00R H00R 119.7 . . ?
C00W C00R C00L 120.5(9) . . ?
C00W C00R H00R 119.7 . . ?
P004 C00S H00E 109.8 . . ?
P004 C00S H00J 109.8 . . ?
P007 C00S P004 109.3(4) . . ?
P007 C00S H00E 109.8 . . ?
P007 C00S H00J 109.8 . . ?
H00E C00S H00J 108.3 . . ?
C00L C00T H00T 120.0 . . ?
C00L C00T C00Y 119.9(10) . . ?
C00Y C00T H00T 120.0 . . ?
C01S C00U H00U 120.0 . . ?
C01S C00U C020 120.0 . . ?
C020 C00U H00U 120.0 . . ?
C00U C01S H01S 120.0 . . ?
C00U C01S C02N 120.0 . . ?
C02N C01S H01S 120.0 . . ?
C01S C02N C20 120.0 . . ?
C01S C02N C139 119.0(16) . . ?
C20 C02N C139 121.0(16) . . ?
C02N C20 H20 120.0 . . ?
C02N C20 C18 120.0 . . ?
C18 C20 H20 120.0 . . ?
C20 C18 H18 120.0 . . ?
C020 C18 C20 120.0 . . ?
C020 C18 H18 120.0 . . ?
C00U C020 C02E 121.4(9) . . ?
C18 C020 C00U 120.0 . . ?
C18 C020 C02E 118.6(8) . . ?
C00H C00V H00V 121.2 . . ?
C011 C00V C00H 117.6(12) . . ?
C011 C00V H00V 121.2 . . ?
C00O C00W C00R 120.5(10) . . ?
C00O C00W H00W 119.8 . . ?
C00R C00W H00W 119.8 . . ?
C01D C00X H00X 119.5 . . ?
C01W C00X H00X 119.6 . . ?
C01W C00X C01D 120.9(12) . . ?
C00O C00Y C00T 121.4(10) . . ?
C00O C00Y H00Y 119.3 . . ?
C00T C00Y H00Y 119.3 . . ?
C00J C00Z H00Z 120.0 . . ?
C018 C00Z C00J 120.0(9) . . ?
C018 C00Z H00Z 120.0 . . ?
C01B C010 P007 121.9(10) . . ?
C01B C010 C01O 121.0(11) . . ?
C01O C010 P007 116.4(10) . . ?
C00B C011 C00V 121.9(10) . . ?
C00B C011 H011 119.1 . . ?
C00V C011 H011 119.1 . . ?
C00N C012 P007 122.7(9) . . ?
C016 C012 P007 120.4(9) . . ?
C016 C012 C00N 116.8(11) . . ?
C01A C014 H014 119.5 . . ?
C01W C014 H014 119.5 . . ?
C01W C014 C01A 121.0(10) . . ?
C016 C015 H015 119.9 . . ?
C01U C015 H015 119.9 . . ?
C01U C015 C016 120.2(13) . . ?
C012 C016 C015 123.3(11) . . ?
C012 C016 H016 118.3 . . ?
C015 C016 H016 118.3 . . ?
Cu01 C017 Cu03 71.4(4) . . ?
Cu02 C017 Cu01 73.3(3) . . ?
Cu02 C017 Cu03 73.0(3) . . ?
C02E C017 Cu01 140.1(8) . . ?
C02E C017 Cu02 137.2(13) . . ?
C02E C017 Cu03 133.0(12) . . ?
C00I C018 H018 119.8 . . ?
C00Z C018 C00I 120.3(10) . . ?
C00Z C018 H018 119.8 . . ?
P006 C019 P009 108.5(5) . . ?
P006 C019 H01A 110.0 . . ?
P006 C019 H01B 110.0 . . ?
P009 C019 H01A 110.0 . . ?
P009 C019 H01B 110.0 . . ?
H01A C019 H01B 108.4 . . ?
C00M C01A H01C 119.2 . . ?
C014 C01A C00M 121.6(12) . . ?
C014 C01A H01C 119.2 . . ?
C010 C01B H01D 119.3 . . ?
C010 C01B C01Q 121.3(14) . . ?
C01Q C01B H01D 119.3 . . ?
C00P C01C H01E 121.6 . . ?
C00P C01C C01K 116.9(14) . . ?
C01K C01C H01E 121.6 . . ?
C00M C01D C00X 119.0(9) . . ?
C00M C01D H01F 120.5 . . ?
C00X C01D H01F 120.5 . . ?
C01H C01F H01G 119.4 . . ?
C01H C01F C01M 121.1(12) . . ?
C01M C01F H01G 119.4 . . ?
C01M C01G H01H 118.3 . . ?
C01V C01G H01H 118.3 . . ?
C01V C01G C01M 123.5(18) . . ?
C01F C01H H01I 120.8 . . ?
C01F C01H C026 118.4(18) . . ?
C026 C01H H01I 120.8 . . ?
C00C C01I H01J 120.1 . . ?
C01Z C01I C00C 119.9(13) . . ?
C01Z C01I H01J 120.1 . . ?
C01C C01K H01K 119.7 . . ?
C01Z C01K C01C 120.7(12) . . ?
C01Z C01K H01K 119.7 . . ?
C01F C01M P008 119.1(9) . . ?
C01F C01M C01G 116.4(17) . . ?
C01G C01M P008 124.5(13) . . ?
C010 C01O H01O 120.9 . . ?
C02A C01O C010 118.2(17) . . ?
C02A C01O H01O 120.9 . . ?
C01B C01Q H01Q 121.7 . . ?
C023 C01Q C01B 116.7(15) . . ?
C023 C01Q H01Q 121.7 . . ?
C015 C01U H01U 120.3 . . ?
C015 C01U C01X 119.4(13) . . ?
C01X C01U H01U 120.3 . . ?
C01G C01V H01V 120.1 . . ?
C01G C01V C026 119.9(15) . . ?
C026 C01V H01V 120.1 . . ?
C00X C01W C014 119.7(12) . . ?
C00X C01W H01W 120.1 . . ?
C014 C01W H01W 120.1 . . ?
C00N C01X C01U 118.3(13) . . ?
C00N C01X H01X 120.8 . . ?
C01U C01X H01X 120.8 . . ?
C01I C01Z H01Z 120.5 . . ?
C01K C01Z C01I 119.1(12) . . ?
C01K C01Z H01Z 120.5 . . ?
C021 C022 H022 120.0 . . ?
C021 C022 C025 120.0 . . ?
C025 C022 H022 120.0 . . ?
C022 C021 P009 124.0(6) . . ?
C022 C021 C02H 120.0 . . ?
C02H C021 P009 115.9(6) . . ?
C021 C02H H02H 120.0 . . ?
C02K C02H C021 120.0 . . ?
C02K C02H H02H 120.0 . . ?
C02H C02K H02K 120.0 . . ?
C02H C02K C027 120.0 . . ?
C027 C02K H02K 120.0 . . ?
C02K C027 H027 120.0 . . ?
C02K C027 C025 120.0 . . ?
C025 C027 H027 120.0 . . ?
C022 C025 H025 120.0 . . ?
C027 C025 C022 120.0 . . ?
C027 C025 H025 120.0 . . ?
C01Q C023 H023 117.9 . . ?
C01Q C023 C02A 124.2(14) . . ?
C02A C023 H023 117.9 . . ?
C013 C024 H024 120.0 . . ?
C013 C024 C8 120.0 . . ?
C8 C024 H024 120.0 . . ?
C024 C013 H013 120.0 . . ?
C01L C013 C024 120.0 . . ?
C01L C013 H013 120.0 . . ?
C013 C01L P006 121.6(5) . . ?
C013 C01L C13 120.0 . . ?
C13 C01L P006 118.3(5) . . ?
C01L C13 H13 120.0 . . ?
C11 C13 C01L 120.0 . . ?
C11 C13 H13 120.0 . . ?
C13 C11 H11 120.0 . . ?
C8 C11 C13 120.0 . . ?
C8 C11 H11 120.0 . . ?
C024 C8 H8 120.0 . . ?
C11 C8 C024 120.0 . . ?
C11 C8 H8 120.0 . . ?
C01H C026 H026 119.7 . . ?
C01V C026 C01H 121(2) . . ?
C01V C026 H026 119.7 . . ?
C01J C028 H028 120.0 . . ?
C01J C028 C01N 120.0 . . ?
C01N C028 H028 120.0 . . ?
C028 C01J H01L 120.0 . . ?
C02G C01J C028 120.0 . . ?
C02G C01J H01L 120.0 . . ?
C01J C02G H02G 120.0 . . ?
C02C C02G C01J 120.0 . . ?
C02C C02G H02G 120.0 . . ?
C02G C02C H02C 120.0 . . ?
C01R C02C C02G 120.0 . . ?
C01R C02C H02C 120.0 . . ?
C02C C01R P008 115.9(6) . . ?
C02C C01R C01N 120.0 . . ?
C01N C01R P008 124.0(6) . . ?
C028 C01N H01N 120.0 . . ?
C01R C01N C028 120.0 . . ?
C01R C01N H01N 120.0 . . ?
C01O C02A C023 118.2(16) . . ?
C01O C02A H02A 120.9 . . ?
C023 C02A H02A 120.9 . . ?
C01P C02D H02D 120.0 . . ?
C01P C02D C1 120.0 . . ?
C1 C02D H02D 120.0 . . ?
C02D C01P H01P 120.0 . . ?
C02D C01P C02M 120.0 . . ?
C02M C01P H01P 120.0 . . ?
C01P C02M H02M 120.0 . . ?
C01T C02M C01P 120.0 . . ?
C01T C02M H02M 120.0 . . ?
C02M C01T P009 117.7(4) . . ?
C02M C01T C02B 120.0 . . ?
C02B C01T P009 121.6(4) . . ?
C01T C02B H02B 120.0 . . ?
C1 C02B C01T 120.0 . . ?
C1 C02B H02B 120.0 . . ?
C02D C1 H1 120.0 . . ?
C02B C1 C02D 120.0 . . ?
C02B C1 H1 120.0 . . ?
C017 C02E C020 170.8(19) . . ?
C424 C19 H19 120.0 . . ?
C424 C19 C6 120.0 . . ?
C6 C19 H19 120.0 . . ?
C19 C424 C26 120.0 . . ?
C19 C424 C2 126(2) . . ?
C26 C424 C2 114(2) . . ?
C424 C26 H26 120.0 . . ?
C01Y C26 C424 120.0 . . ?
C01Y C26 H26 120.0 . . ?
C26 C01Y H01Y 120.0 . . ?
C01E C01Y C26 120.0 . . ?
C01E C01Y H01Y 120.0 . . ?
C01Y C01E C00K 121.1(7) . . ?
C01Y C01E C6 120.0 . . ?
C6 C01E C00K 117.8(7) . . ?
C19 C6 H6 120.0 . . ?
C01E C6 C19 120.0 . . ?
C01E C6 H6 120.0 . . ?
O11 C2 C424 125(5) . . ?
O11 C2 O50 127(5) . . ?
O50 C2 C424 107(4) . . ?
O10 C139 C02N 114(3) . . ?
O10 C139 O14 126(3) . . ?
O14 C139 C02N 120(3) . . ?

loop_
_geom_bond_atom_site_label_1
_geom_bond_atom_site_label_2
_geom_bond_distance
_geom_bond_site_symmetry_2
_geom_bond_publ_flag
Cu01 Cu02 2.5825(14) . ?
Cu01 Cu03 2.5761(14) . ?
Cu01 P004 2.280(2) . ?
Cu01 P005 2.289(2) . ?
Cu01 C00A 2.098(9) . ?
Cu01 C017 2.197(10) . ?
Cu02 Cu03 2.5875(19) . ?
Cu02 P006 2.272(2) . ?
Cu02 P007 2.279(3) . ?
Cu02 C00A 2.248(10) . ?
Cu02 C017 2.127(10) . ?
Cu03 P008 2.263(3) . ?
Cu03 P009 2.273(3) . ?
Cu03 C00A 2.102(9) . ?
Cu03 C017 2.219(15) . ?
P004 C00C 1.841(10) . ?
P004 C00L 1.817(8) . ?
P004 C00S 1.849(9) . ?
P005 C00E 1.827(11) . ?
P005 C00J 1.824(9) . ?
P005 C00Q 1.850(8) . ?
P006 C00M 1.831(10) . ?
P006 C019 1.814(12) . ?
P006 C01L 1.842(7) . ?
P007 C00S 1.833(8) . ?
P007 C010 1.829(11) . ?
P007 C012 1.795(12) . ?
P008 C00Q 1.818(10) . ?
P008 C01M 1.827(18) . ?
P008 C01R 1.755(7) . ?
P009 C019 1.843(8) . ?
P009 C021 1.767(8) . ?
P009 C01T 2.059(9) . ?
C00A C00K 1.211(14) . ?
C00B H00B 0.9500 . ?
C00B C00E 1.428(14) . ?
C00B C011 1.379(17) . ?
C00C C00P 1.353(15) . ?
C00C C01I 1.375(13) . ?
C00D H00D 0.9500 . ?
C00D C00F 1.359(13) . ?
C00D C00J 1.409(13) . ?
C00E C00G 1.392(13) . ?
C00F H00F 0.9500 . ?
C00F C00I 1.361(15) . ?
C00G H00G 0.9500 . ?
C00G C00H 1.366(16) . ?
C00H H00H 0.9500 . ?
C00H C00V 1.412(16) . ?
C00I H00I 0.9500 . ?
C00I C018 1.375(14) . ?
C00J C00Z 1.370(15) . ?
C00K C01E 1.434(13) . ?
C00L C00R 1.402(14) . ?
C00L C00T 1.385(13) . ?
C00M C01A 1.404(14) . ?
C00M C01D 1.374(15) . ?
C00N H00N 0.9500 . ?
C00N C012 1.403(17) . ?
C00N C01X 1.39(2) . ?
C00O H00O 0.9500 . ?
C00O C00W 1.350(16) . ?
C00O C00Y 1.335(18) . ?
C00P H00P 0.9500 . ?
C00P C01C 1.387(16) . ?
C00Q H00A 0.9900 . ?
C00Q H00C 0.9900 . ?
C00R H00R 0.9500 . ?
C00R C00W 1.402(13) . ?
C00S H00E 0.9900 . ?
C00S H00J 0.9900 . ?
C00T H00T 0.9500 . ?
C00T C00Y 1.414(15) . ?
C00U H00U 0.9500 . ?
C00U C01S 1.3900 . ?
C00U C020 1.3900 . ?
C01S H01S 0.9500 . ?
C01S C02N 1.3900 . ?
C02N C20 1.3900 . ?
C02N C139 1.55(2) . ?
C20 H20 0.9500 . ?
C20 C18 1.3900 . ?
C18 H18 0.9500 . ?
C18 C020 1.3900 . ?
C020 C02E 1.422(15) . ?
C00V H00V 0.9500 . ?
C00V C011 1.385(17) . ?
C00W H00W 0.9500 . ?
C00X H00X 0.9500 . ?
C00X C01D 1.400(15) . ?
C00X C01W 1.362(16) . ?
C00Y H00Y 0.9500 . ?
C00Z H00Z 0.9500 . ?
C00Z C018 1.377(14) . ?
C010 C01B 1.401(19) . ?
C010 C01O 1.43(2) . ?
C011 H011 0.9500 . ?
C012 C016 1.371(15) . ?
C014 H014 0.9500 . ?
C014 C01A 1.34(2) . ?
C014 C01W 1.34(2) . ?
C015 H015 0.9500 . ?
C015 C016 1.362(17) . ?
C015 C01U 1.37(2) . ?
C016 H016 0.9500 . ?
C017 C02E 1.197(17) . ?
C018 H018 0.9500 . ?
C019 H01A 0.9900 . ?
C019 H01B 0.9900 . ?
C01A H01C 0.9500 . ?
C01B H01D 0.9500 . ?
C01B C01Q 1.431(17) . ?
C01C H01E 0.9500 . ?
C01C C01K 1.40(2) . ?
C01D H01F 0.9500 . ?
C01F H01G 0.9500 . ?
C01F C01H 1.42(3) . ?
C01F C01M 1.34(2) . ?
C01G H01H 0.9500 . ?
C01G C01M 1.451(17) . ?
C01G C01V 1.27(3) . ?
C01H H01I 0.9500 . ?
C01H C026 1.38(2) . ?
C01I H01J 0.9500 . ?
C01I C01Z 1.376(19) . ?
C01K H01K 0.9500 . ?
C01K C01Z 1.41(2) . ?
C01O H01O 0.9500 . ?
C01O C02A 1.33(2) . ?
C01Q H01Q 0.9500 . ?
C01Q C023 1.28(2) . ?
C01U H01U 0.9500 . ?
C01U C01X 1.43(2) . ?
C01V H01V 0.9500 . ?
C01V C026 1.38(3) . ?
C01W H01W 0.9500 . ?
C01X H01X 0.9500 . ?
C01Z H01Z 0.9500 . ?
C022 H022 0.9500 . ?
C022 C021 1.3900 . ?
C022 C025 1.3900 . ?
C021 C02H 1.3900 . ?
C02H H02H 0.9500 . ?
C02H C02K 1.3900 . ?
C02K H02K 0.9500 . ?
C02K C027 1.3900 . ?
C027 H027 0.9500 . ?
C027 C025 1.3900 . ?
C025 H025 0.9500 . ?
C023 H023 0.9500 . ?
C023 C02A 1.53(3) . ?
C024 H024 0.9500 . ?
C024 C013 1.3900 . ?
C024 C8 1.3900 . ?
C013 H013 0.9500 . ?
C013 C01L 1.3900 . ?
C01L C13 1.3900 . ?
C13 H13 0.9500 . ?
C13 C11 1.3900 . ?
C11 H11 0.9500 . ?
C11 C8 1.3900 . ?
C8 H8 0.9500 . ?
C026 H026 0.9500 . ?
C028 H028 0.9500 . ?
C028 C01J 1.3900 . ?
C028 C01N 1.3900 . ?
C01J H01L 0.9500 . ?
C01J C02G 1.3900 . ?
C02G H02G 0.9500 . ?
C02G C02C 1.3900 . ?
C02C H02C 0.9500 . ?
C02C C01R 1.3900 . ?
C01R C01N 1.3900 . ?
C01N H01N 0.9500 . ?
C02A H02A 0.9500 . ?
C02D H02D 0.9500 . ?
C02D C01P 1.3900 . ?
C02D C1 1.3900 . ?
C01P H01P 0.9500 . ?
C01P C02M 1.3900 . ?
C02M H02M 0.9500 . ?
C02M C01T 1.3900 . ?
C01T C02B 1.3900 . ?
C02B H02B 0.9500 . ?
C02B C1 1.3900 . ?
C1 H1 0.9500 . ?
C19 H19 0.9500 . ?
C19 C424 1.3900 . ?
C19 C6 1.3900 . ?
C424 C26 1.3900 . ?
C424 C2 1.52(3) . ?
C26 H26 0.9500 . ?
C26 C01Y 1.3900 . ?
C01Y H01Y 0.9500 . ?
C01Y C01E 1.3900 . ?
C01E C6 1.3900 . ?
C6 H6 0.9500 . ?
O10 C139 1.23(2) . ?
O14 C139 1.22(2) . ?
O11 C2 1.21(3) . ?
C2 O50 1.21(3) . ?

loop_
_geom_torsion_atom_site_label_1
_geom_torsion_atom_site_label_2
_geom_torsion_atom_site_label_3
_geom_torsion_atom_site_label_4
_geom_torsion
_geom_torsion_site_symmetry_1
_geom_torsion_site_symmetry_2
_geom_torsion_site_symmetry_3
_geom_torsion_site_symmetry_4
_geom_torsion_publ_flag
Cu01 P004 C00C C00P -7.3(9) . . . . ?
Cu01 P004 C00C C01I 175.4(8) . . . . ?
Cu01 P004 C00L C00R -104.2(8) . . . . ?
Cu01 P004 C00L C00T 70.8(8) . . . . ?
Cu01 P004 C00S P007 -51.7(6) . . . . ?
Cu01 P005 C00E C00B -159.8(6) . . . . ?
Cu01 P005 C00E C00G 16.3(7) . . . . ?
Cu01 P005 C00J C00D -148.1(7) . . . . ?
Cu01 P005 C00J C00Z 35.1(8) . . . . ?
Cu01 P005 C00Q P008 47.6(8) . . . . ?
Cu02 P006 C00M C01A -76.6(8) . . . . ?
Cu02 P006 C00M C01D 96.2(8) . . . . ?
Cu02 P006 C019 P009 49.6(6) . . . . ?
Cu02 P006 C01L C013 -156.8(6) . . . . ?
Cu02 P006 C01L C13 25.7(8) . . . . ?
Cu02 P007 C00S P004 43.0(6) . . . . ?
Cu02 P007 C010 C01B -113.7(11) . . . . ?
Cu02 P007 C010 C01O 57.6(11) . . . . ?
Cu02 P007 C012 C00N -172.7(8) . . . . ?
Cu02 P007 C012 C016 3.2(10) . . . . ?
Cu03 P008 C00Q P005 -43.8(8) . . . . ?
Cu03 P008 C01M C01F 1.0(9) . . . . ?
Cu03 P008 C01M C01G 180.0(7) . . . . ?
Cu03 P008 C01R C02C -67.8(6) . . . . ?
Cu03 P008 C01R C01N 109.0(6) . . . . ?
Cu03 P009 C019 P006 -45.0(7) . . . . ?
Cu03 P009 C021 C022 -175.4(6) . . . . ?
Cu03 P009 C021 C02H 8.1(8) . . . . ?
P004 C00C C00P C01C 176.8(9) . . . . ?
P004 C00C C01I C01Z -176.9(10) . . . . ?
P004 C00L C00R C00W 179.7(8) . . . . ?
P004 C00L C00T C00Y -178.0(8) . . . . ?
P005 C00E C00G C00H -176.6(7) . . . . ?
P005 C00J C00Z C018 178.6(7) . . . . ?
P006 C00M C01A C014 172.0(9) . . . . ?
P006 C00M C01D C00X -171.8(8) . . . . ?
P006 C01L C13 C11 177.5(10) . . . . ?
P007 C010 C01B C01Q 175.8(10) . . . . ?
P007 C010 C01O C02A -178.9(15) . . . . ?
P007 C012 C016 C015 -178.2(9) . . . . ?
P008 C01R C01N C028 -176.7(8) . . . . ?
P009 C021 C02H C02K 176.7(10) . . . . ?
P009 C01T C02B C1 170.3(6) . . . . ?
C00B C00E C00G C00H -0.3(13) . . . . ?
C00C P004 C00L C00R 123.8(8) . . . . ?
C00C P004 C00L C00T -61.1(8) . . . . ?
C00C P004 C00S P007 72.6(6) . . . . ?
C00C C00P C01C C01K 0.5(17) . . . . ?
C00C C01I C01Z C01K -1(2) . . . . ?
C00D C00F C00I C018 -2.5(15) . . . . ?
C00D C00J C00Z C018 1.6(14) . . . . ?
C00E P005 C00J C00D -16.6(9) . . . . ?
C00E P005 C00J C00Z 166.6(7) . . . . ?
C00E P005 C00Q P008 -76.9(7) . . . . ?
C00E C00B C011 C00V -2.0(15) . . . . ?
C00E C00G C00H C00V 1.1(15) . . . . ?
C00F C00D C00J P005 -176.3(7) . . . . ?
C00F C00D C00J C00Z 0.5(14) . . . . ?
C00F C00I C018 C00Z 4.6(15) . . . . ?
C00G C00H C00V C011 -2.2(15) . . . . ?
C00H C00V C011 C00B 2.7(16) . . . . ?
C00J P005 C00E C00B 66.6(8) . . . . ?
C00J P005 C00E C00G -117.2(7) . . . . ?
C00J P005 C00Q P008 173.5(6) . . . . ?
C00J C00D C00F C00I -0.1(14) . . . . ?
C00J C00Z C018 C00I -4.2(15) . . . . ?
C00K C01E C6 C19 167.8(11) . . . . ?
C00L P004 C00C C00P 127.3(8) . . . . ?
C00L P004 C00C C01I -50.1(9) . . . . ?
C00L P004 C00S P007 179.3(5) . . . . ?
C00L C00R C00W C00O -4.5(16) . . . . ?
C00L C00T C00Y C00O 0.6(17) . . . . ?
C00M P006 C019 P009 172.1(5) . . . . ?
C00M P006 C01L C013 80.4(9) . . . . ?
C00M P006 C01L C13 -97.0(7) . . . . ?
C00N C012 C016 C015 -2.1(16) . . . . ?
C00P C00C C01I C01Z 5.8(17) . . . . ?
C00P C01C C01K C01Z 5(2) . . . . ?
C00Q P005 C00E C00B -38.6(8) . . . . ?
C00Q P005 C00E C00G 137.6(7) . . . . ?
C00Q P005 C00J C00D 92.1(9) . . . . ?
C00Q P005 C00J C00Z -84.7(8) . . . . ?
C00Q P008 C01M C01F -122.4(8) . . . . ?
C00Q P008 C01M C01G 56.6(9) . . . . ?
C00Q P008 C01R C02C 53.2(7) . . . . ?
C00Q P008 C01R C01N -130.0(7) . . . . ?
C00R C00L C00T C00Y -2.7(14) . . . . ?
C00S P004 C00C C00P -126.4(8) . . . . ?
C00S P004 C00C C01I 56.3(9) . . . . ?
C00S P004 C00L C00R 16.8(9) . . . . ?
C00S P004 C00L C00T -168.1(8) . . . . ?
C00S P007 C010 C01B 127.9(11) . . . . ?
C00S P007 C010 C01O -60.8(12) . . . . ?
C00S P007 C012 C00N -49.0(10) . . . . ?
C00S P007 C012 C016 126.8(8) . . . . ?
C00T C00L C00R C00W 4.6(14) . . . . ?
C00U C01S C02N C20 0.0 . . . . ?
C00U C01S C02N C139 -179(3) . . . . ?
C01S C00U C020 C18 0.0 . . . . ?
C01S C00U C020 C02E 177.5(15) . . . . ?
C01S C02N C20 C18 0.0 . . . . ?
C01S C02N C139 O10 -166(4) . . . . ?
C01S C02N C139 O14 17(6) . . . . ?
C02N C20 C18 C020 0.0 . . . . ?
C20 C02N C139 O10 15(6) . . . . ?
C20 C02N C139 O14 -163(4) . . . . ?
C20 C18 C020 C00U 0.0 . . . . ?
C20 C18 C020 C02E -177.5(15) . . . . ?
C020 C00U C01S C02N 0.0 . . . . ?
C00W C00O C00Y C00T -0.3(17) . . . . ?
C00Y C00O C00W C00R 2.3(16) . . . . ?
C010 P007 C00S P004 165.1(7) . . . . ?
C010 P007 C012 C00N 55.7(10) . . . . ?
C010 P007 C012 C016 -128.5(9) . . . . ?
C010 C01B C01Q C023 -1(2) . . . . ?
C010 C01O C02A C023 6(3) . . . . ?
C011 C00B C00E P005 176.8(7) . . . . ?
C011 C00B C00E C00G 0.7(13) . . . . ?
C012 P007 C00S P004 -86.9(6) . . . . ?
C012 P007 C010 C01B 20.5(12) . . . . ?
C012 P007 C010 C01O -168.2(11) . . . . ?
C012 C00N C01X C01U 3(2) . . . . ?
C015 C01U C01X C00N -2(2) . . . . ?
C016 C015 C01U C01X -1(2) . . . . ?
C019 P006 C00M C01A 162.1(8) . . . . ?
C019 P006 C00M C01D -25.1(9) . . . . ?
C019 P006 C01L C013 -28.1(10) . . . . ?
C019 P006 C01L C13 154.4(6) . . . . ?
C019 P009 C021 C022 59.2(10) . . . . ?
C019 P009 C021 C02H -117.4(7) . . . . ?
C01A C00M C01D C00X 1.1(14) . . . . ?
C01A C014 C01W C00X 1.6(19) . . . . ?
C01B C010 C01O C02A -8(2) . . . . ?
C01B C01Q C023 C02A -1(3) . . . . ?
C01C C01K C01Z C01I -5(2) . . . . ?
C01D C00M C01A C014 -1.1(15) . . . . ?
C01D C00X C01W C014 -1.5(18) . . . . ?
C01F C01H C026 C01V 3.4(17) . . . . ?
C01G C01V C026 C01H -4.1(19) . . . . ?
C01H C01F C01M P008 178.9(8) . . . . ?
C01H C01F C01M C01G -0.3(14) . . . . ?
C01I C00C C00P C01C -5.8(16) . . . . ?
C01M P008 C00Q P005 87.0(7) . . . . ?
C01M P008 C01R C02C 160.4(6) . . . . ?
C01M P008 C01R C01N -22.8(7) . . . . ?
C01M C01F C01H C026 -1.2(16) . . . . ?
C01M C01G C01V C026 2.6(19) . . . . ?
C01O C010 C01B C01Q 5(2) . . . . ?
C01Q C023 C02A C01O -2(3) . . . . ?
C01U C015 C016 C012 3.1(18) . . . . ?
C01V C01G C01M P008 -179.5(10) . . . . ?
C01V C01G C01M C01F -0.4(17) . . . . ?
C01W C00X C01D C00M 0.1(16) . . . . ?
C01W C014 C01A C00M -0.3(17) . . . . ?
C01X C00N C012 P007 174.9(10) . . . . ?
C01X C00N C012 C016 -1.1(17) . . . . ?
C022 C021 C02H C02K 0.0 . . . . ?
C021 P009 C019 P006 88.6(6) . . . . ?
C021 C022 C025 C027 0.0 . . . . ?
C021 C02H C02K C027 0.0 . . . . ?
C02H C02K C027 C025 0.0 . . . . ?
C02K C027 C025 C022 0.0 . . . . ?
C025 C022 C021 P009 -176.4(11) . . . . ?
C025 C022 C021 C02H 0.0 . . . . ?
C024 C013 C01L P006 -177.5(10) . . . . ?
C024 C013 C01L C13 0.0 . . . . ?
C013 C024 C8 C11 0.0 . . . . ?
C013 C01L C13 C11 0.0 . . . . ?
C01L P006 C00M C01A 48.0(8) . . . . ?
C01L P006 C00M C01D -139.3(8) . . . . ?
C01L P006 C019 P009 -81.4(7) . . . . ?
C01L C13 C11 C8 0.0 . . . . ?
C13 C11 C8 C024 0.0 . . . . ?
C8 C024 C013 C01L 0.0 . . . . ?
C028 C01J C02G C02C 0.0 . . . . ?
C01J C028 C01N C01R 0.0 . . . . ?
C01J C02G C02C C01R 0.0 . . . . ?
C02G C02C C01R P008 177.0(7) . . . . ?
C02G C02C C01R C01N 0.0 . . . . ?
C02C C01R C01N C028 0.0 . . . . ?
C01R P008 C00Q P005 -166.1(6) . . . . ?
C01R P008 C01M C01F 126.9(8) . . . . ?
C01R P008 C01M C01G -54.0(9) . . . . ?
C01N C028 C01J C02G 0.0 . . . . ?
C02D C01P C02M C01T 0.0 . . . . ?
C01P C02D C1 C02B 0.0 . . . . ?
C01P C02M C01T P009 -170.7(6) . . . . ?
C01P C02M C01T C02B 0.0 . . . . ?
C02M C01T C02B C1 0.0 . . . . ?
C01T P009 C019 P006 -161.6(5) . . . . ?
C01T P009 C021 C022 -44.5(9) . . . . ?
C01T P009 C021 C02H 139.0(6) . . . . ?
C01T C02B C1 C02D 0.0 . . . . ?
C1 C02D C01P C02M 0.0 . . . . ?
C19 C424 C26 C01Y 0.0 . . . . ?
C19 C424 C2 O11 -166(6) . . . . ?
C19 C424 C2 O50 8(9) . . . . ?
C424 C19 C6 C01E 0.0 . . . . ?
C424 C26 C01Y C01E 0.0 . . . . ?
C26 C424 C2 O11 11(10) . . . . ?
C26 C424 C2 O50 -174(5) . . . . ?
C26 C01Y C01E C00K -167.4(12) . . . . ?
C26 C01Y C01E C6 0.0 . . . . ?
C01Y C01E C6 C19 0.0 . . . . ?
C6 C19 C424 C26 0.0 . . . . ?
C6 C19 C424 C2 177(4) . . . . ?
C2 C424 C26 C01Y -177(4) . . . . ?
C139 C02N C20 C18 179(3) . . . . ?

loop_
_twin_individual_id
_twin_individual_mass_fraction_refined
1 1.00746
2 -0.00746

loop_
_smtbx_masks_void_nr
_smtbx_masks_void_average_x
_smtbx_masks_void_average_y
_smtbx_masks_void_average_z
_smtbx_masks_void_volume
_smtbx_masks_void_count_electrons
_smtbx_masks_void_content
1 0.000 0.000 -0.028 3623.1 0.0 ?
2 0.164 0.500 0.489 12.7 0.0 ?
3 0.336 0.836 0.822 12.7 0.0 ?
4 0.500 0.336 0.656 12.7 0.0 ?
5 0.500 0.664 0.156 12.7 0.0 ?
6 0.664 0.164 0.322 12.7 0.0 ?
7 0.836 0.500 -0.011 12.7 0.0 ?
